data_7021709
loop_
_publ_author_name
'Beckmann, Jens'
'Bolsinger, Jens'
'Duthie, Andrew'
'Finke, Pamela'

_publ_section_title
;
 Diarylhalotelluronium(iv) cations [(8-Me2NC10H6)2TeX](+) (X = Cl, Br, I)
 stabilized by intramolecularly coordinating N-donor substituents.
;
_journal_issue 34
_journal_name_full 'Dalton transactions (Cambridge, England : 2003)'
_journal_page_first 12193
_journal_page_last 12202
_journal_paper_doi 10.1039/c3dt51011e
_journal_volume 42
_journal_year 2013
_chemical_formula_sum 'C24 H24 I4 N2 Te'
_chemical_formula_weight 975.65
_chemical_name_systematic
;
 ?
;
_space_group_IT_number 14
_symmetry_cell_setting monoclinic
_symmetry_space_group_name_Hall '-P 2ybc'
_symmetry_space_group_name_H-M 'P 1 21/c 1'
_atom_sites_solution_hydrogens geom
_atom_sites_solution_primary direct
_atom_sites_solution_secondary difmap
_audit_creation_method SHELXL-97
_cell_angle_alpha 90.00
_cell_angle_beta 97.28(4)
_cell_angle_gamma 90.00
_cell_formula_units_Z 4
_cell_length_a 7.837(3)
_cell_length_b 17.587(9)
_cell_length_c 19.891(11)
_cell_measurement_temperature 150
_cell_volume 2719(2)
_computing_structure_refinement 'SHELXL-97 (Sheldrick, 1997)'
_diffrn_ambient_temperature 150
_diffrn_measured_fraction_theta_full 0.988
_diffrn_measured_fraction_theta_max 0.988
_diffrn_radiation_monochromator graphite
_diffrn_radiation_source 'fine-focus sealed tube'
_diffrn_radiation_type MoK\a
_diffrn_radiation_wavelength 0.71073
_diffrn_reflns_av_R_equivalents 0.1054
_diffrn_reflns_av_sigmaI/netI 0.1308
_diffrn_reflns_limit_h_max 10
_diffrn_reflns_limit_h_min -10
_diffrn_reflns_limit_k_max 24
_diffrn_reflns_limit_k_min -24
_diffrn_reflns_limit_l_max 22
_diffrn_reflns_limit_l_min -27
_diffrn_reflns_number 21035
_diffrn_reflns_theta_full 29.21
_diffrn_reflns_theta_max 29.21
_diffrn_reflns_theta_min 2.06
_exptl_absorpt_coefficient_mu 5.650
_exptl_absorpt_correction_T_max 0.8140
_exptl_absorpt_correction_T_min 0.4380
_exptl_absorpt_correction_type refdelf
_exptl_absorpt_process_details 'Walker, N. & Stuart, D. (1983) Acta Cryst. A39, 158-166)'
_exptl_crystal_colour black
_exptl_crystal_density_diffrn 2.383
_exptl_crystal_density_method 'not measured'
_exptl_crystal_description prism
_exptl_crystal_F_000 1784
_exptl_crystal_size_max 0.18
_exptl_crystal_size_mid 0.15
_exptl_crystal_size_min 0.06
_refine_diff_density_max 0.853
_refine_diff_density_min -1.709
_refine_diff_density_rms 0.245
_refine_ls_extinction_method none
_refine_ls_goodness_of_fit_ref 0.802
_refine_ls_hydrogen_treatment constr
_refine_ls_matrix_type full
_refine_ls_number_parameters 280
_refine_ls_number_reflns 7292
_refine_ls_number_restraints 0
_refine_ls_restrained_S_all 0.802
_refine_ls_R_factor_all 0.1188
_refine_ls_R_factor_gt 0.0434
_refine_ls_shift/su_max 0.000
_refine_ls_shift/su_mean 0.000
_refine_ls_structure_factor_coef Fsqd
_refine_ls_weighting_details 'calc w=1/[\s^2^(Fo^2^)+(0.0494P)^2^+0.0000P] where P=(Fo^2^+2Fc^2^)/3'
_refine_ls_weighting_scheme calc
_refine_ls_wR_factor_gt 0.0814
_refine_ls_wR_factor_ref 0.1129
_reflns_number_gt 3531
_reflns_number_total 7292
_reflns_threshold_expression >2sigma(I)
_cod_data_source_file c3dt51011e.txt
_cod_data_source_block 5
_cod_original_sg_symbol_H-M 'P 2 1 / c'
_cod_database_code 7021709

loop_
_symmetry_equiv_pos_as_xyz
'x, y, z'
'-x, y+1/2, -z+1/2'
'-x, -y, -z'
'x, -y-1/2, z-1/2'

loop_
_atom_site_label
_atom_site_type_symbol
_atom_site_fract_x
_atom_site_fract_y
_atom_site_fract_z
_atom_site_U_iso_or_equiv
_atom_site_adp_type
_atom_site_occupancy
_atom_site_symmetry_multiplicity
_atom_site_calc_flag
_atom_site_refinement_flags
C18 C 0.4771(11) 0.1580(5) 0.4770(4) 0.0300(18) Uani 1 1 d .
C10 C 0.6380(11) 0.1547(4) 0.3755(4) 0.0290(18) Uani 1 1 d .
C11 C 0.7594(11) 0.1226(5) 0.3420(5) 0.036(2) Uani 1 1 d .
H11 H 0.7789 0.1408 0.2998 0.043 Uiso 1 1 calc R
C19 C 0.6070(11) 0.1285(5) 0.4410(4) 0.0287(18) Uani 1 1 d .
C21 C 0.7528(12) 0.3235(5) 0.4185(5) 0.038(2) Uani 1 1 d .
H21 H 0.8017 0.2753 0.4193 0.045 Uiso 1 1 calc R
C29 C 0.5170(12) 0.4093(5) 0.3780(5) 0.035(2) Uani 1 1 d .
C16 C 0.5676(14) 0.0751(6) 0.5698(5) 0.048(3) Uani 1 1 d .
H16 H 0.5572 0.0595 0.6138 0.058 Uiso 1 1 calc R
C15 C 0.6875(12) 0.0424(5) 0.5358(5) 0.038(2) Uani 1 1 d .
H15 H 0.7544 0.0028 0.5556 0.046 Uiso 1 1 calc R
C20 C 0.5955(11) 0.3362(5) 0.3807(5) 0.033(2) Uani 1 1 d .
C13 C 0.8329(12) 0.0343(5) 0.4327(5) 0.041(2) Uani 1 1 d .
H13 H 0.8969 -0.0071 0.4506 0.049 Uiso 1 1 calc R
C17 C 0.4585(13) 0.1327(6) 0.5395(5) 0.044(2) Uani 1 1 d .
H17 H 0.3734 0.1531 0.5627 0.053 Uiso 1 1 calc R
C14 C 0.7115(12) 0.0681(5) 0.4705(5) 0.034(2) Uani 1 1 d .
C12 C 0.8567(12) 0.0608(5) 0.3726(6) 0.045(3) Uani 1 1 d .
H12 H 0.9396 0.0383 0.3495 0.055 Uiso 1 1 calc R
C28 C 0.3590(13) 0.4274(5) 0.3397(5) 0.040(2) Uani 1 1 d .
C24 C 0.6085(14) 0.4685(5) 0.4161(5) 0.042(2) Uani 1 1 d .
C25 C 0.5314(16) 0.5409(6) 0.4184(6) 0.056(3) Uani 1 1 d .
H25 H 0.5899 0.5791 0.4442 0.067 Uiso 1 1 calc R
C27 C 0.2889(15) 0.4997(6) 0.3442(6) 0.052(3) Uani 1 1 d .
H27 H 0.1821 0.5106 0.3202 0.062 Uiso 1 1 calc R
C26 C 0.3768(18) 0.5562(6) 0.3843(7) 0.064(3) Uani 1 1 d .
H26 H 0.3281 0.6041 0.3873 0.077 Uiso 1 1 calc R
C23 C 0.7702(15) 0.4526(6) 0.4534(5) 0.048(3) Uani 1 1 d .
H23 H 0.8310 0.4917 0.4771 0.058 Uiso 1 1 calc R
C22 C 0.8388(13) 0.3822(6) 0.4553(5) 0.047(3) Uani 1 1 d .
H22 H 0.9438 0.3728 0.4814 0.056 Uiso 1 1 calc R
N1 N 0.3639(9) 0.2157(4) 0.4434(3) 0.0295(16) Uani 1 1 d .
C1 C 0.3498(14) 0.2828(5) 0.4861(5) 0.046(2) Uani 1 1 d .
H1A H 0.2740 0.3192 0.4619 0.069 Uiso 1 1 calc R
H1B H 0.4614 0.3051 0.4976 0.069 Uiso 1 1 calc R
H1C H 0.3046 0.2680 0.5268 0.069 Uiso 1 1 calc R
C2 C 0.1910(12) 0.1820(6) 0.4239(5) 0.043(2) Uani 1 1 d .
H2A H 0.1155 0.2198 0.4016 0.065 Uiso 1 1 calc R
H2B H 0.1456 0.1644 0.4637 0.065 Uiso 1 1 calc R
H2C H 0.2000 0.1401 0.3936 0.065 Uiso 1 1 calc R
N2 N 0.2763(10) 0.3702(4) 0.2949(4) 0.0400(19) Uani 1 1 d .
C4 C 0.0970(14) 0.3550(6) 0.3064(7) 0.066(4) Uani 1 1 d .
H4A H 0.0488 0.3164 0.2755 0.099 Uiso 1 1 calc R
H4B H 0.0306 0.4008 0.2991 0.099 Uiso 1 1 calc R
H4C H 0.0952 0.3379 0.3521 0.099 Uiso 1 1 calc R
C3 C 0.2834(16) 0.3908(7) 0.2229(6) 0.061(3) Uani 1 1 d .
H3A H 0.2279 0.3519 0.1940 0.091 Uiso 1 1 calc R
H3B H 0.4013 0.3953 0.2149 0.091 Uiso 1 1 calc R
H3C H 0.2256 0.4384 0.2131 0.091 Uiso 1 1 calc R
Te1 Te 0.46555(7) 0.24174(3) 0.32976(3) 0.02853(13) Uani 1 1 d .
I3 I 0.10533(8) 0.15899(4) 0.17098(3) 0.04055(16) Uani 1 1 d .
I1 I 0.63688(9) 0.26210(4) 0.21695(3) 0.05253(19) Uani 1 1 d .
I2 I 0.26964(10) 0.04046(4) 0.25952(4) 0.04991(19) Uani 1 1 d .
I4 I -0.06194(9) 0.28069(4) 0.08731(4) 0.0532(2) Uani 1 1 d .

loop_
_atom_site_aniso_label
_atom_site_aniso_U_11
_atom_site_aniso_U_22
_atom_site_aniso_U_33
_atom_site_aniso_U_23
_atom_site_aniso_U_13
_atom_site_aniso_U_12
C18 0.032(5) 0.027(4) 0.031(4) -0.004(4) 0.005(4) -0.008(4)
C10 0.029(4) 0.024(4) 0.034(5) -0.006(4) 0.005(4) -0.008(4)
C11 0.029(5) 0.039(5) 0.040(5) -0.012(4) 0.008(4) -0.002(4)
C19 0.030(4) 0.032(4) 0.023(4) -0.003(3) -0.004(3) -0.001(4)
C21 0.036(5) 0.033(5) 0.044(6) -0.003(4) 0.005(4) -0.009(4)
C29 0.033(5) 0.034(5) 0.037(5) 0.006(4) 0.005(4) -0.005(4)
C16 0.056(7) 0.051(6) 0.033(5) 0.009(5) -0.009(5) -0.019(5)
C15 0.040(5) 0.041(5) 0.030(5) 0.008(4) -0.009(4) 0.001(4)
C20 0.033(5) 0.030(5) 0.037(5) -0.002(4) 0.003(4) -0.007(4)
C13 0.038(5) 0.041(5) 0.043(6) 0.000(4) 0.001(5) 0.004(4)
C17 0.047(6) 0.051(6) 0.034(5) -0.006(4) 0.006(4) -0.014(5)
C14 0.037(5) 0.024(4) 0.037(5) 0.001(4) -0.006(4) -0.007(4)
C12 0.025(5) 0.031(5) 0.080(8) -0.022(5) 0.005(5) 0.004(4)
C28 0.048(6) 0.030(5) 0.044(6) 0.009(4) 0.015(5) 0.010(4)
C24 0.063(7) 0.025(4) 0.041(5) -0.003(4) 0.019(5) -0.006(4)
C25 0.071(8) 0.037(6) 0.063(7) -0.015(5) 0.019(6) -0.007(6)
C27 0.052(6) 0.048(6) 0.055(7) -0.005(5) 0.007(5) 0.008(5)
C26 0.086(9) 0.024(5) 0.084(9) -0.003(5) 0.020(8) 0.013(6)
C23 0.058(7) 0.041(6) 0.045(6) -0.007(5) 0.007(5) -0.028(5)
C22 0.045(6) 0.050(6) 0.043(6) 0.004(5) -0.005(5) -0.020(5)
N1 0.034(4) 0.027(3) 0.029(4) -0.010(3) 0.008(3) -0.003(3)
C1 0.057(6) 0.037(5) 0.047(6) -0.007(4) 0.022(5) 0.002(5)
C2 0.035(5) 0.049(6) 0.047(6) -0.001(5) 0.009(4) -0.004(4)
N2 0.047(5) 0.033(4) 0.038(5) 0.006(3) 0.000(4) 0.001(4)
C4 0.039(6) 0.051(7) 0.107(11) -0.004(7) 0.008(6) 0.004(5)
C3 0.075(8) 0.059(7) 0.044(7) 0.018(5) -0.007(6) 0.001(6)
Te1 0.0295(3) 0.0288(3) 0.0271(3) -0.0002(2) 0.0028(2) -0.0023(3)
I3 0.0361(3) 0.0482(4) 0.0371(3) -0.0030(3) 0.0037(2) 0.0021(3)
I1 0.0569(4) 0.0670(5) 0.0358(4) 0.0039(3) 0.0138(3) -0.0064(4)
I2 0.0547(4) 0.0531(4) 0.0417(4) 0.0018(3) 0.0053(3) 0.0125(3)
I4 0.0496(4) 0.0709(5) 0.0395(4) 0.0118(3) 0.0070(3) 0.0144(4)

loop_
_atom_type_symbol
_atom_type_description
_atom_type_scat_dispersion_real
_atom_type_scat_dispersion_imag
_atom_type_scat_source
C C 0.0033 0.0016 'International Tables Vol C Tables 4.2.6.8 and 6.1.1.4'
H H 0.0000 0.0000 'International Tables Vol C Tables 4.2.6.8 and 6.1.1.4'
Te Te -0.5308 1.6751 'International Tables Vol C Tables 4.2.6.8 and 6.1.1.4'
I I -0.4742 1.8119 'International Tables Vol C Tables 4.2.6.8 and 6.1.1.4'
N N 0.0061 0.0033 'International Tables Vol C Tables 4.2.6.8 and 6.1.1.4'

loop_
_geom_angle_atom_site_label_1
_geom_angle_atom_site_label_2
_geom_angle_atom_site_label_3
_geom_angle
C17 C18 C19 121.0(9)
C17 C18 N1 121.7(8)
C19 C18 N1 117.3(7)
C11 C10 C19 121.7(8)
C11 C10 Te1 121.9(7)
C19 C10 Te1 116.2(6)
C10 C11 C12 118.8(9)
C10 C19 C18 124.0(8)
C10 C19 C14 117.4(8)
C18 C19 C14 118.6(8)
C20 C21 C22 120.5(9)
C28 C29 C24 118.1(8)
C28 C29 C20 124.9(8)
C24 C29 C20 117.0(8)
C15 C16 C17 120.8(9)
C16 C15 C14 120.5(9)
C21 C20 C29 121.3(8)
C21 C20 Te1 118.1(6)
C29 C20 Te1 120.5(6)
C12 C13 C14 121.0(9)
C18 C17 C16 120.1(10)
C15 C14 C13 122.1(8)
C15 C14 C19 118.8(9)
C13 C14 C19 119.1(9)
C13 C12 C11 121.9(9)
C29 C28 C27 120.0(9)
C29 C28 N2 118.2(8)
C27 C28 N2 121.7(9)
C23 C24 C25 121.4(10)
C23 C24 C29 119.4(8)
C25 C24 C29 119.1(10)
C26 C25 C24 121.9(10)
C26 C27 C28 121.0(10)
C25 C26 C27 119.6(10)
C22 C23 C24 121.6(9)
C23 C22 C21 120.1(10)
C18 N1 C1 112.5(7)
C18 N1 C2 109.0(7)
C1 N1 C2 109.8(7)
C18 N1 Te1 107.1(5)
C1 N1 Te1 115.2(5)
C2 N1 Te1 102.6(5)
C28 N2 C3 111.0(8)
C28 N2 C4 113.1(9)
C3 N2 C4 110.3(9)
C20 Te1 C10 96.7(3)
C20 Te1 N1 84.4(3)
C10 Te1 N1 75.3(3)
C20 Te1 I1 91.8(3)
C10 Te1 I1 95.2(2)
N1 Te1 I1 169.30(16)
I4 I3 I2 177.71(3)

loop_
_geom_bond_atom_site_label_1
_geom_bond_atom_site_label_2
_geom_bond_distance
C18 C17 1.345(13)
C18 C19 1.416(12)
C18 N1 1.454(11)
C10 C11 1.352(12)
C10 C19 1.430(12)
C10 Te1 2.165(8)
C11 C12 1.420(13)
C19 C14 1.421(11)
C21 C20 1.378(12)
C21 C22 1.390(12)
C29 C28 1.405(13)
C29 C24 1.427(13)
C29 C20 1.423(12)
C16 C15 1.354(15)
C16 C17 1.410(14)
C15 C14 1.410(13)
C20 Te1 2.136(8)
C13 C12 1.320(15)
C13 C14 1.415(13)
C28 C27 1.392(13)
C28 N2 1.443(12)
C24 C23 1.413(15)
C24 C25 1.412(14)
C25 C26 1.338(17)
C27 C26 1.400(15)
C23 C22 1.349(14)
N1 C1 1.467(11)
N1 C2 1.485(11)
N1 Te1 2.532(7)
N2 C3 1.485(13)
N2 C4 1.476(14)
Te1 I1 2.7804(16)
I3 I4 2.9182(14)
I3 I2 2.9208(15)
